data_4106572
loop_
_publ_author_name
'Huaping Li'
'Chad Risko'
'Jung Hwa Seo'
'Casey Campbell'
'Guang Wu'
'Jean-Luc Br\'edas'
'Guillermo C. Bazan'

_publ_section_title
;
 Fullerene-Carbene Lewis Acid-Base Adducts
;
_journal_name_full 'Journal of the American Chemical Society'
_journal_page_first 12410
_journal_page_last 12413
_journal_paper_doi 10.1021/ja204974m
_journal_volume 133
_journal_year 2011
_chemical_formula_sum 'C87 H36 N2'
_chemical_formula_weight 1109.26
_chemical_name_systematic
; 
 ? 
;
_space_group_IT_number 11
_symmetry_cell_setting monoclinic
_symmetry_space_group_name_Hall '-P 2yb'
_symmetry_space_group_name_H-M 'P 1 21/m 1'
_atom_sites_solution_hydrogens geom
_atom_sites_solution_primary direct
_atom_sites_solution_secondary difmap
_audit_creation_method SHELXL-97
_cell_angle_alpha 90.00
_cell_angle_beta 108.382(7)
_cell_angle_gamma 90.00
_cell_formula_units_Z 2
_cell_length_a 12.215(6)
_cell_length_b 18.138(9)
_cell_length_c 17.386(8)
_cell_measurement_temperature 293(2)
_cell_volume 3655(3)
_computing_structure_refinement 'SHELXL-97 (Sheldrick, 1997)'
_computing_structure_solution 'SHELXS-97 (Sheldrick, 1990)'
_diffrn_ambient_temperature 293(2)
_diffrn_measured_fraction_theta_full 0.956
_diffrn_measured_fraction_theta_max 0.956
_diffrn_radiation_monochromator graphite
_diffrn_radiation_source 'fine-focus sealed tube'
_diffrn_radiation_type MoK\a
_diffrn_radiation_wavelength 0.71073
_diffrn_reflns_av_R_equivalents 0.1200
_diffrn_reflns_av_sigmaI/netI 0.1058
_diffrn_reflns_limit_h_max 15
_diffrn_reflns_limit_h_min -10
_diffrn_reflns_limit_k_max 20
_diffrn_reflns_limit_k_min -22
_diffrn_reflns_limit_l_max 21
_diffrn_reflns_limit_l_min -21
_diffrn_reflns_number 19587
_diffrn_reflns_theta_full 26.41
_diffrn_reflns_theta_max 26.41
_diffrn_reflns_theta_min 1.23
_exptl_absorpt_coefficient_mu 0.191
_exptl_crystal_density_diffrn 1.472
_exptl_crystal_F_000 1644
_refine_diff_density_max 8.174
_refine_diff_density_min -1.415
_refine_diff_density_rms 0.572
_refine_ls_extinction_method none
_refine_ls_goodness_of_fit_ref 3.469
_refine_ls_hydrogen_treatment mixed
_refine_ls_matrix_type full
_refine_ls_number_parameters 419
_refine_ls_number_reflns 7426
_refine_ls_number_restraints 0
_refine_ls_restrained_S_all 3.469
_refine_ls_R_factor_all 0.4684
_refine_ls_R_factor_gt 0.4000
_refine_ls_shift/su_max 0.096
_refine_ls_shift/su_mean 0.024
_refine_ls_structure_factor_coef Fsqd
_refine_ls_weighting_details 'calc w=1/[\s^2^(Fo^2^)+(0.2000P)^2^+0.0000P] where P=(Fo^2^+2Fc^2^)/3'
_refine_ls_weighting_scheme calc
_refine_ls_wR_factor_gt 0.7571
_refine_ls_wR_factor_ref 0.7908
_reflns_number_gt 4114
_reflns_number_total 7426
_reflns_threshold_expression >2sigma(I)
_cod_data_source_file ja204974m_si_001.cif
_cod_data_source_block plot
_cod_depositor_comments
;

2021-12-16
Formula fixed to be consistent with given Z
                 miguel
;
_cod_original_formula_sum 'C120 H30 Cl3 N3'
_cod_original_formula_weight 1619.82
_cod_original_cell_volume 3656(3)
_cod_database_code 4106572

loop_
_symmetry_equiv_pos_as_xyz
'x, y, z'
'-x, y+1/2, -z'
'-x, -y, -z'
'x, -y-1/2, z'

loop_
_atom_site_label
_atom_site_type_symbol
_atom_site_fract_x
_atom_site_fract_y
_atom_site_fract_z
_atom_site_U_iso_or_equiv
_atom_site_adp_type
_atom_site_occupancy
_atom_site_symmetry_multiplicity
_atom_site_calc_flag
_atom_site_refinement_flags
N N 0.4894(9) 0.3095(7) 0.2212(6) 0.020(3) Uani 1 1 d .
C3 C 0.4732(11) 0.3874(7) 0.1981(8) 0.021(3) Uani 1 1 d .
C4 C 0.5774(13) 0.2875(9) 0.2900(9) 0.029(4) Uani 1 1 d .
H4 H 0.6266 0.3182 0.3285 0.035 Uiso 1 1 calc R
C66 C 0.4360(15) 0.2500 0.1797(12) 0.018(4) Uani 1 2 d S
C8 C 0.4003(12) 0.4286(9) 0.2298(9) 0.029(4) Uani 1 1 d .
C9 C 0.3358(15) 0.2500 0.1014(12) 0.018(4) Uani 1 2 d S
C10 C 0.5369(11) 0.4160(8) 0.1520(9) 0.024(3) Uani 1 1 d .
C11 C 0.3605(13) 0.3115(11) -0.0252(10) 0.039(4) Uani 1 1 d .
C12 C 0.3746(16) 0.2500 0.0251(13) 0.032(6) Uani 1 2 d S
C13 C 0.3912(14) 0.5038(9) 0.2089(10) 0.034(4) Uani 1 1 d .
H13 H 0.3446 0.5341 0.2285 0.041 Uiso 1 1 calc R
C14 C 0.5227(13) 0.4891(9) 0.1329(10) 0.031(4) Uani 1 1 d .
H14 H 0.5628 0.5098 0.1007 0.038 Uiso 1 1 calc R
C15 C -0.2203(18) 0.2500 -0.2212(16) 0.042(6) Uani 1 2 d S
C16 C 0.2510(14) 0.3157(9) 0.0946(9) 0.032(4) Uani 1 1 d .
C17 C -0.1636(18) 0.2500 -0.2791(12) 0.028(5) Uani 1 2 d S
C18 C 0.3370(14) 0.3970(10) 0.2835(9) 0.030(4) Uani 1 1 d .
H18 H 0.328(14) 0.344(10) 0.273(10) 0.036 Uiso 1 1 calc .
C19 C 0.4494(13) 0.5337(9) 0.1604(10) 0.030(4) Uani 1 1 d .
H19 H 0.4401 0.5833 0.1459 0.037 Uiso 1 1 calc R
C20 C -0.0982(15) 0.3143(10) -0.2912(9) 0.038(4) Uani 1 1 d .
C21 C 0.3070(18) 0.3781(12) -0.0146(13) 0.059(6) Uani 1 1 d .
C22 C 0.6245(13) 0.3701(10) 0.1241(10) 0.033(4) Uani 1 1 d .
H22 H 0.602(14) 0.318(11) 0.123(10) 0.040 Uiso 1 1 calc .
C23 C 0.0042(14) 0.2866(11) -0.3082(9) 0.047(5) Uani 1 1 d .
C24 C 0.2446(16) 0.3760(9) 0.0430(12) 0.046(5) Uani 1 1 d .
C25 C 0.6283(15) 0.3897(10) 0.0414(11) 0.041(5) Uani 1 1 d .
H25A H 0.5512 0.3918 0.0043 0.061 Uiso 1 1 calc R
H25B H 0.6715 0.3530 0.0235 0.061 Uiso 1 1 calc R
H25C H 0.6648 0.4368 0.0433 0.061 Uiso 1 1 calc R
C26 C 0.3527(14) 0.2874(12) -0.1077(10) 0.056(6) Uani 1 1 d .
C27 C 0.2175(15) 0.4300(10) 0.2701(11) 0.044(5) Uani 1 1 d .
H27A H 0.2252 0.4805 0.2876 0.066 Uiso 1 1 calc R
H27B H 0.1782 0.4027 0.3007 0.066 Uiso 1 1 calc R
H27C H 0.1740 0.4278 0.2135 0.066 Uiso 1 1 calc R
C28 C 0.015(2) 0.4169(11) -0.2105(13) 0.069(7) Uani 1 1 d .
C29 C -0.0915(17) 0.3751(10) -0.2439(12) 0.053(5) Uani 1 1 d .
C30 C -0.2010(15) 0.2917(16) -0.0880(15) 0.081(9) Uani 1 1 d .
C31 C 0.0449(17) 0.3289(17) 0.0792(12) 0.066(7) Uani 1 1 d .
C32 C 0.1492(13) 0.2894(12) 0.1107(9) 0.049(6) Uani 1 1 d .
C33 C 0.2138(15) 0.2897(14) -0.2436(10) 0.071(8) Uani 1 1 d .
C34 C -0.078(2) 0.4172(11) -0.1141(14) 0.061(7) Uani 1 1 d .
C35 C 0.139(2) 0.4156(10) 0.0120(13) 0.059(6) Uani 1 1 d .
C36 C -0.0633(15) 0.2871(15) 0.0482(12) 0.081(11) Uani 1 1 d .
C37 C 0.2868(18) 0.3256(17) -0.1745(12) 0.070(8) Uani 1 1 d .
C38 C 0.024(2) 0.4406(10) -0.1310(16) 0.074(8) Uani 1 1 d .
C39 C -0.1501(17) 0.3752(10) -0.1826(13) 0.049(5) Uani 1 1 d .
C40 C 0.115(2) 0.3900(14) -0.2269(13) 0.064(7) Uani 1 1 d .
C41 C 0.1087(17) 0.3279(15) -0.2769(11) 0.062(7) Uani 1 1 d .
C42 C 0.4095(17) 0.4080(13) 0.3741(10) 0.053(5) Uani 1 1 d .
H42A H 0.4840 0.3856 0.3842 0.079 Uiso 1 1 calc R
H42B H 0.3705 0.3855 0.4081 0.079 Uiso 1 1 calc R
H42C H 0.4188 0.4598 0.3859 0.079 Uiso 1 1 calc R
C43 C 0.039(2) 0.3914(15) 0.0308(14) 0.074(8) Uani 1 1 d .
C44 C -0.2107(15) 0.3182(15) -0.1718(10) 0.055(6) Uani 1 1 d .
C46 C -0.1375(18) 0.326(2) -0.0239(12) 0.082(10) Uani 1 1 d .
C47 C 0.231(2) 0.4149(12) -0.0847(16) 0.072(8) Uani 1 1 d .
C48 C 0.7456(15) 0.3782(12) 0.1863(12) 0.050(5) Uani 1 1 d .
H48A H 0.8011 0.3543 0.1662 0.075 Uiso 1 1 calc R
H48B H 0.7466 0.3559 0.2366 0.075 Uiso 1 1 calc R
H48C H 0.7644 0.4296 0.1949 0.075 Uiso 1 1 calc R
C50 C 0.130(2) 0.4394(10) -0.0704(14) 0.075(8) Uani 1 1 d .
C53 C -0.070(2) 0.3967(16) -0.0380(16) 0.081(9) Uani 1 1 d .
C54 C 0.2249(19) 0.3915(15) -0.1629(15) 0.070(8) Uani 1 1 d .

loop_
_atom_site_aniso_label
_atom_site_aniso_U_11
_atom_site_aniso_U_22
_atom_site_aniso_U_33
_atom_site_aniso_U_23
_atom_site_aniso_U_13
_atom_site_aniso_U_12
N 0.022(6) 0.028(7) 0.009(6) -0.004(5) 0.004(5) 0.003(5)
C3 0.020(7) 0.017(7) 0.021(8) -0.003(6) -0.001(6) 0.001(5)
C4 0.025(8) 0.040(9) 0.023(8) 0.008(7) 0.007(7) 0.005(6)
C66 0.015(9) 0.020(10) 0.026(11) 0.000 0.014(9) 0.000
C8 0.020(8) 0.035(9) 0.030(9) -0.012(7) 0.003(7) 0.000(6)
C9 0.013(9) 0.018(10) 0.023(11) 0.000 0.006(8) 0.000
C10 0.018(7) 0.032(9) 0.024(8) 0.002(7) 0.010(6) 0.000(6)
C11 0.017(8) 0.065(13) 0.026(9) 0.006(9) -0.006(7) -0.016(8)
C12 0.008(10) 0.059(16) 0.025(12) 0.000 0.000(9) 0.000
C13 0.036(10) 0.029(9) 0.035(10) 0.000(7) 0.009(8) 0.011(7)
C14 0.033(9) 0.032(9) 0.032(9) 0.009(7) 0.015(7) 0.000(7)
C15 0.017(11) 0.055(17) 0.046(16) 0.000 0.000(11) 0.000
C16 0.036(9) 0.040(10) 0.015(8) -0.014(7) -0.001(7) 0.005(7)
C17 0.030(12) 0.032(12) 0.009(10) 0.000 -0.010(9) 0.000
C18 0.037(9) 0.031(9) 0.025(8) -0.002(7) 0.014(7) 0.006(7)
C19 0.035(9) 0.022(8) 0.035(9) 0.000(7) 0.012(7) 0.005(7)
C20 0.046(10) 0.043(11) 0.015(8) 0.015(8) -0.003(7) -0.002(8)
C21 0.051(12) 0.051(13) 0.052(13) 0.015(10) -0.019(11) -0.031(10)
C22 0.029(9) 0.035(10) 0.044(10) 0.001(8) 0.024(8) -0.002(7)
C23 0.035(9) 0.096(15) 0.005(7) 0.011(8) -0.001(7) -0.003(8)
C24 0.048(11) 0.024(9) 0.044(11) -0.022(8) -0.017(9) 0.006(8)
C25 0.031(9) 0.053(11) 0.045(11) -0.020(9) 0.023(8) -0.014(8)
C26 0.026(8) 0.120(19) 0.023(9) 0.016(10) 0.011(7) -0.009(9)
C27 0.046(11) 0.047(11) 0.049(11) 0.009(9) 0.028(9) 0.016(8)
C28 0.092(19) 0.034(11) 0.045(13) 0.015(10) -0.029(12) -0.020(11)
C29 0.051(12) 0.039(11) 0.043(12) 0.016(9) -0.022(10) 0.009(9)
C30 0.011(8) 0.16(3) 0.066(15) -0.009(14) 0.010(9) 0.030(11)
C31 0.040(11) 0.12(2) 0.026(10) -0.041(13) 0.000(9) 0.034(12)
C32 0.023(8) 0.108(16) 0.016(8) -0.018(9) 0.005(7) 0.010(8)
C33 0.027(9) 0.17(2) 0.015(8) 0.030(11) -0.002(7) -0.010(10)
C34 0.064(15) 0.038(11) 0.052(14) -0.017(10) -0.021(11) 0.034(11)
C35 0.069(15) 0.023(10) 0.056(14) -0.026(9) -0.021(11) 0.012(9)
C36 0.018(8) 0.18(3) 0.045(11) -0.019(13) 0.014(9) 0.018(11)
C37 0.047(12) 0.14(2) 0.032(12) 0.032(13) 0.023(10) -0.025(14)
C38 0.073(17) 0.016(9) 0.094(19) 0.005(10) -0.028(14) 0.010(9)
C39 0.038(11) 0.037(11) 0.058(14) -0.003(9) -0.006(10) 0.016(9)
C40 0.058(14) 0.081(17) 0.035(12) 0.044(12) -0.010(10) -0.026(12)
C41 0.052(13) 0.12(2) 0.011(8) 0.017(12) 0.001(8) -0.028(12)
C42 0.057(12) 0.077(14) 0.029(10) 0.010(10) 0.019(9) -0.012(10)
C43 0.062(15) 0.090(19) 0.043(13) -0.052(14) -0.020(11) 0.046(14)
C44 0.024(9) 0.114(19) 0.020(9) -0.013(11) -0.004(7) 0.032(11)
C46 0.033(11) 0.19(3) 0.026(11) -0.040(15) 0.008(10) 0.039(15)
C47 0.062(15) 0.036(12) 0.09(2) 0.024(12) -0.020(13) -0.033(11)
C48 0.026(9) 0.074(14) 0.057(12) 0.016(10) 0.021(9) 0.020(9)
C50 0.093(19) 0.013(9) 0.072(16) 0.001(9) -0.043(14) -0.004(10)
C53 0.056(14) 0.10(2) 0.069(18) -0.049(15) -0.010(12) 0.053(14)
C54 0.055(14) 0.086(18) 0.056(15) 0.039(14) 0.001(12) -0.041(13)

loop_
_atom_type_symbol
_atom_type_description
_atom_type_scat_dispersion_real
_atom_type_scat_dispersion_imag
_atom_type_scat_source
C C 0.0033 0.0016 'International Tables Vol C Tables 4.2.6.8 and 6.1.1.4'
H H 0.0000 0.0000 'International Tables Vol C Tables 4.2.6.8 and 6.1.1.4'
N N 0.0061 0.0033 'International Tables Vol C Tables 4.2.6.8 and 6.1.1.4'
Cl Cl 0.1484 0.1585 'International Tables Vol C Tables 4.2.6.8 and 6.1.1.4'

loop_
_geom_angle_atom_site_label_1
_geom_angle_atom_site_label_2
_geom_angle_atom_site_label_3
_geom_angle
_geom_angle_site_symmetry_1
_geom_angle_site_symmetry_3
C66 N C4 110.1(12) . .
C66 N C3 128.6(12) . .
C4 N C3 120.9(12) . .
C10 C3 C8 124.9(13) . .
C10 C3 N 117.9(12) . .
C8 C3 N 117.0(12) . .
C4 C4 N 106.6(8) 4_565 .
C4 C4 H4 126.7 4_565 .
N C4 H4 126.7 . .
N C66 N 106.4(16) . 4_565
N C66 C9 126.8(8) . .
N C66 C9 126.8(8) 4_565 .
C3 C8 C13 115.0(14) . .
C3 C8 C18 123.8(14) . .
C13 C8 C18 121.2(13) . .
C66 C9 C12 113.1(15) . .
C66 C9 C16 113.3(10) . 4_565
C12 C9 C16 108.2(11) . 4_565
C66 C9 C16 113.3(10) . .
C12 C9 C16 108.2(11) . .
C16 C9 C16 99.7(16) 4_565 .
C14 C10 C3 117.0(13) . .
C14 C10 C22 119.6(13) . .
C3 C10 C22 123.4(13) . .
C12 C11 C21 124.9(17) . .
C12 C11 C26 109.3(18) . .
C21 C11 C26 119.3(17) . .
C11 C12 C11 106(2) 4_565 .
C11 C12 C9 122.0(12) 4_565 .
C11 C12 C9 122.0(12) . .
C19 C13 C8 121.8(14) . .
C19 C13 H13 119.1 . .
C8 C13 H13 119.1 . .
C10 C14 C19 121.7(14) . .
C10 C14 H14 119.2 . .
C19 C14 H14 119.2 . .
C17 C15 C44 116.8(13) . .
C17 C15 C44 116.8(13) . 4_565
C44 C15 C44 112(2) . 4_565
C24 C16 C32 120.4(16) . .
C24 C16 C9 123.1(15) . .
C32 C16 C9 109.1(15) . .
C15 C17 C20 121.5(11) . .
C15 C17 C20 121.5(11) . 4_565
C20 C17 C20 105(2) . 4_565
C8 C18 C27 114.2(14) . .
C8 C18 C42 109.8(13) . .
C27 C18 C42 108.3(14) . .
C8 C18 H18 108(10) . .
C27 C18 H18 109(9) . .
C42 C18 H18 108(10) . .
C13 C19 C14 119.5(14) . .
C13 C19 H19 120.3 . .
C14 C19 H19 120.3 . .
C29 C20 C23 120.4(17) . .
C29 C20 C17 119.4(17) . .
C23 C20 C17 107.2(16) . .
C11 C21 C24 115.9(16) . .
C11 C21 C47 119(2) . .
C24 C21 C47 105(2) . .
C25 C22 C48 109.8(13) . .
C25 C22 C10 114.0(14) . .
C48 C22 C10 109.5(14) . .
C25 C22 H22 108(10) . .
C48 C22 H22 108(10) . .
C10 C22 H22 107(10) . .
C23 C23 C41 121.6(13) 4_565 .
C23 C23 C20 110.0(10) 4_565 .
C41 C23 C20 117.4(19) . .
C16 C24 C35 120(2) . .
C16 C24 C21 122.2(16) . .
C35 C24 C21 109.7(19) . .
C22 C25 H25A 109.5 . .
C22 C25 H25B 109.5 . .
H25A C25 H25B 109.5 . .
C22 C25 H25C 109.5 . .
H25A C25 H25C 109.5 . .
H25B C25 H25C 109.5 . .
C26 C26 C37 120.3(15) 4_565 .
C26 C26 C11 107.2(11) 4_565 .
C37 C26 C11 121(2) . .
C18 C27 H27A 109.5 . .
C18 C27 H27B 109.4 . .
H27A C27 H27B 109.5 . .
C18 C27 H27C 109.5 . .
H27A C27 H27C 109.5 . .
H27B C27 H27C 109.5 . .
C38 C28 C40 119(2) . .
C38 C28 C29 110(2) . .
C40 C28 C29 117(2) . .
C20 C29 C39 119.3(18) . .
C20 C29 C28 123(2) . .
C39 C29 C28 106.8(19) . .
C46 C30 C44 121(3) . .
C46 C30 C30 118.6(19) . 4_565
C44 C30 C30 108.6(14) . 4_565
C43 C31 C32 121(2) . .
C43 C31 C36 109.2(19) . .
C32 C31 C36 118(2) . .
C31 C32 C32 120.5(14) . 4_565
C31 C32 C16 119(2) . .
C32 C32 C16 109.3(10) 4_565 .
C37 C33 C41 112(2) . .
C37 C33 C33 117.5(15) . 4_565
C41 C33 C33 119.4(14) . 4_565
C53 C34 C38 119(2) . .
C53 C34 C39 120(3) . .
C38 C34 C39 109(2) . .
C24 C35 C43 120(2) . .
C24 C35 C50 108(2) . .
C43 C35 C50 120(2) . .
C36 C36 C46 118.6(16) 4_565 .
C36 C36 C31 121.0(14) 4_565 .
C46 C36 C31 108(2) . .
C26 C37 C33 122(3) . .
C26 C37 C54 119(2) . .
C33 C37 C54 106(2) . .
C50 C38 C28 120(3) . .
C50 C38 C34 120(3) . .
C28 C38 C34 107(2) . .
C44 C39 C34 121(2) . .
C44 C39 C29 122.0(18) . .
C34 C39 C29 107(2) . .
C41 C40 C28 120.9(18) . .
C41 C40 C54 110(2) . .
C28 C40 C54 119(2) . .
C33 C41 C40 105.9(18) . .
C33 C41 C23 119(2) . .
C40 C41 C23 121(2) . .
C18 C42 H42A 109.5 . .
C18 C42 H42B 109.5 . .
H42A C42 H42B 109.5 . .
C18 C42 H42C 109.5 . .
H42A C42 H42C 109.5 . .
H42B C42 H42C 109.5 . .
C31 C43 C35 120.0(18) . .
C31 C43 C53 113(3) . .
C35 C43 C53 114(3) . .
C39 C44 C15 121.0(18) . .
C39 C44 C30 121(2) . .
C15 C44 C30 105(2) . .
C30 C46 C36 123(3) . .
C30 C46 C53 117(2) . .
C36 C46 C53 108(2) . .
C54 C47 C50 119(2) . .
C54 C47 C21 120(3) . .
C50 C47 C21 111(2) . .
C22 C48 H48A 109.5 . .
C22 C48 H48B 109.5 . .
H48A C48 H48B 109.5 . .
C22 C48 H48C 109.4 . .
H48A C48 H48C 109.5 . .
H48B C48 H48C 109.5 . .
C38 C50 C47 122(3) . .
C38 C50 C35 121(3) . .
C47 C50 C35 106.1(19) . .
C34 C53 C43 125(3) . .
C34 C53 C46 120(2) . .
C43 C53 C46 102(2) . .
C47 C54 C40 120(3) . .
C47 C54 C37 120(2) . .
C40 C54 C37 106(2) . .

loop_
_geom_bond_atom_site_label_1
_geom_bond_atom_site_label_2
_geom_bond_distance
_geom_bond_site_symmetry_2
N C66 1.347(16) .
N C4 1.390(19) .
N C3 1.467(18) .
C3 C10 1.38(2) .
C3 C8 1.40(2) .
C4 C4 1.36(3) 4_565
C4 H4 0.9300 .
C66 N 1.347(16) 4_565
C66 C9 1.52(3) .
C8 C13 1.41(2) .
C8 C18 1.50(2) .
C9 C12 1.54(3) .
C9 C16 1.56(2) 4_565
C9 C16 1.56(2) .
C10 C14 1.37(2) .
C10 C22 1.55(2) .
C11 C12 1.39(2) .
C11 C21 1.41(3) .
C11 C26 1.47(2) .
C12 C11 1.39(2) 4_565
C13 C19 1.37(2) .
C13 H13 0.9300 .
C14 C19 1.40(2) .
C14 H14 0.9300 .
C15 C17 1.39(3) .
C15 C44 1.49(3) .
C15 C44 1.49(3) 4_565
C16 C24 1.40(3) .
C16 C32 1.44(2) .
C17 C20 1.46(2) .
C17 C20 1.46(2) 4_565
C18 C27 1.53(2) .
C18 C42 1.56(2) .
C18 H18 0.97(17) .
C19 H19 0.9300 .
C20 C29 1.36(3) .
C20 C23 1.46(2) .
C21 C24 1.44(3) .
C21 C47 1.44(3) .
C22 C25 1.50(2) .
C22 C48 1.54(3) .
C22 H22 0.99(19) .
C23 C23 1.33(4) 4_565
C23 C41 1.43(3) .
C24 C35 1.42(3) .
C25 H25A 0.9600 .
C25 H25B 0.9600 .
C25 H25C 0.9600 .
C26 C26 1.36(4) 4_565
C26 C37 1.37(3) .
C27 H27A 0.9600 .
C27 H27B 0.9600 .
C27 H27C 0.9600 .
C28 C38 1.42(4) .
C28 C40 1.43(4) .
C28 C29 1.45(3) .
C29 C39 1.46(3) .
C30 C46 1.30(3) .
C30 C44 1.50(3) .
C30 C30 1.51(6) 4_565
C31 C43 1.40(4) .
C31 C32 1.41(3) .
C31 C36 1.47(3) .
C32 C32 1.43(4) 4_565
C33 C37 1.41(3) .
C33 C41 1.41(3) .
C33 C33 1.44(5) 4_565
C34 C53 1.35(4) .
C34 C38 1.43(4) .
C34 C39 1.45(3) .
C35 C43 1.43(4) .
C35 C50 1.47(3) .
C36 C36 1.35(6) 4_565
C36 C46 1.47(3) .
C37 C54 1.46(4) .
C38 C50 1.39(3) .
C39 C44 1.32(3) .
C40 C41 1.41(4) .
C40 C54 1.45(3) .
C42 H42A 0.9600 .
C42 H42B 0.9600 .
C42 H42C 0.9600 .
C43 C53 1.49(3) .
C46 C53 1.58(4) .
C47 C54 1.40(4) .
C47 C50 1.41(4) .
C48 H48A 0.9600 .
C48 H48B 0.9600 .
C48 H48C 0.9600 .
